data_4130129
loop_
_publ_author_name
'Kathayat, Rahul S.'
'Yang, Lijun'
'Sattasathuchana, Tosaporn'
'Zoppi, Laura'
'Baldridge, Kim K.'
'Linden, Anthony'
'Finney, Nathaniel S.'

_publ_section_title
;
 On the Origins of Nonradiative Excited State Relaxation in Aryl
 Sulfoxides Relevant to Fluorescent Chemosensing.
;
_journal_issue 49
_journal_name_full 'Journal of the American Chemical Society'
_journal_page_first 15889
_journal_page_last 15895
_journal_paper_doi 10.1021/jacs.6b00572
_journal_volume 138
_journal_year 2016
_chemical_formula_moiety 'C17 H12 O S'
_chemical_formula_sum 'C17 H12 O S'
_chemical_formula_weight 264.34
_space_group_crystal_system orthorhombic
_space_group_IT_number 61
_space_group_name_Hall '-P 2ac 2ab'
_space_group_name_H-M_alt 'P b c a'
_atom_sites_solution_hydrogens geom
_audit_creation_method SHELXL-2013
_cell_angle_alpha 90
_cell_angle_beta 90
_cell_angle_gamma 90
_cell_formula_units_Z 8
_cell_length_a 14.1029(2)
_cell_length_b 10.42061(15)
_cell_length_c 16.6896(2)
_cell_measurement_reflns_used 9545
_cell_measurement_temperature 160(2)
_cell_measurement_theta_max 30.0920
_cell_measurement_theta_min 2.7110
_cell_volume 2452.72(6)
_computing_cell_refinement 'CrysAlisPro, Version 1.171.36.28 (Agilent Technologies, 2013)'
_computing_data_collection 'CrysAlisPro, Version 1.171.36.28 (Agilent Technologies, 2013)'
_computing_data_reduction 'CrysAlisPro, Version 1.171.36.28 (Agilent Technologies, 2013)'
_computing_molecular_graphics 'ORTEPII (Johnson, 1976)'
_computing_publication_material 'SHELXL-2013 and PLATON (Spek, 2015)'
_computing_structure_refinement 'SHELXL-2013 (Sheldrick, 2015)'
_computing_structure_solution 'SHELXS-2013 (Sheldrick, 2008)'
_diffrn_ambient_temperature 160(2)
_diffrn_detector 'Atlas CCD camera on \k goniostat'
_diffrn_detector_area_resol_mean 10.3801
_diffrn_measured_fraction_theta_full 1.000
_diffrn_measured_fraction_theta_max 0.925
_diffrn_measurement_device_type 'Oxford Diffraction SuperNova, dual radiation diffractometer'
_diffrn_measurement_method '\w scans'
_diffrn_radiation_monochromator mirror
_diffrn_radiation_source 'SuperNova (Mo) X-ray Source'
_diffrn_radiation_type 'Mo K\a'
_diffrn_radiation_wavelength 0.71073
_diffrn_reflns_av_R_equivalents 0.0257
_diffrn_reflns_av_unetI/netI 0.0194
_diffrn_reflns_Laue_measured_fraction_full 1.000
_diffrn_reflns_Laue_measured_fraction_max 0.925
_diffrn_reflns_limit_h_max 19
_diffrn_reflns_limit_h_min -19
_diffrn_reflns_limit_k_max 13
_diffrn_reflns_limit_k_min -14
_diffrn_reflns_limit_l_max 23
_diffrn_reflns_limit_l_min -23
_diffrn_reflns_number 16153
_diffrn_reflns_point_group_measured_fraction_full 1.000
_diffrn_reflns_point_group_measured_fraction_max 0.925
_diffrn_reflns_theta_full 25.242
_diffrn_reflns_theta_max 30.286
_diffrn_reflns_theta_min 2.441
_exptl_absorpt_coefficient_mu 0.250
_exptl_absorpt_correction_T_max 1.00000
_exptl_absorpt_correction_T_min 0.84145
_exptl_absorpt_correction_type multi-scan
_exptl_absorpt_process_details
;
Empirical absorption correction using spherical harmonics,
 implemented in SCALE3 ABSPACK scaling algorithm.
CrysAlisPro, Version 1.171.36.28 (Agilent Technologies, 2013)
;
_exptl_crystal_colour pale-yellow
_exptl_crystal_density_diffrn 1.432
_exptl_crystal_description prism
_exptl_crystal_F_000 1104
_exptl_crystal_size_max 0.30
_exptl_crystal_size_mid 0.25
_exptl_crystal_size_min 0.22
_refine_diff_density_max 0.325
_refine_diff_density_min -0.284
_refine_diff_density_rms 0.046
_refine_ls_extinction_method none
_refine_ls_goodness_of_fit_ref 1.042
_refine_ls_hydrogen_treatment constr
_refine_ls_matrix_type full
_refine_ls_number_parameters 173
_refine_ls_number_reflns 3389
_refine_ls_number_restraints 0
_refine_ls_restrained_S_all 1.042
_refine_ls_R_factor_all 0.0431
_refine_ls_R_factor_gt 0.0354
_refine_ls_shift/su_max 0.001
_refine_ls_shift/su_mean 0.000
_refine_ls_structure_factor_coef Fsqd
_refine_ls_weighting_details 'w=1/[\s^2^(Fo^2^)+(0.0482P)^2^+0.9593P] where P=(Fo^2^+2Fc^2^)/3'
_refine_ls_weighting_scheme calc
_refine_ls_wR_factor_gt 0.0952
_refine_ls_wR_factor_ref 0.1009
_reflns_Friedel_coverage 0.000
_reflns_number_gt 2886
_reflns_number_total 3389
_reflns_threshold_expression 'I > 2\s(I)'
_cod_data_source_file ja6b00572_si_001.cif
_cod_data_source_block rac1a
_cod_original_cell_volume 2452.71(6)
_cod_database_code 4130129
_shelx_space_group_comment
;
The symmetry employed for this shelxl refinement is uniquely defined
by the following loop, which should always be used as a source of
symmetry information in preference to the above space-group names.
They are only intended as comments.
;
_shelxl_version_number 2013-3

loop_
_space_group_symop_operation_xyz
'x, y, z'
'-x+1/2, -y, z+1/2'
'x+1/2, -y+1/2, -z'
'-x, y+1/2, -z+1/2'
'-x, -y, -z'
'x-1/2, y, -z-1/2'
'-x-1/2, y-1/2, z'
'x, -y-1/2, z-1/2'

loop_
_atom_site_label
_atom_site_type_symbol
_atom_site_fract_x
_atom_site_fract_y
_atom_site_fract_z
_atom_site_U_iso_or_equiv
_atom_site_adp_type
_atom_site_occupancy
_atom_site_site_symmetry_order
_atom_site_calc_flag
_atom_site_refinement_flags_posn
_atom_site_refinement_flags_adp
S1 S 0.28457(2) 0.72898(3) 0.63652(2) 0.02830(10) Uani 1 1 d . .
O1 O 0.31467(8) 0.80071(10) 0.70987(6) 0.0383(2) Uani 1 1 d . .
C1 C 0.36537(8) 0.59631(11) 0.62554(7) 0.0227(2) Uani 1 1 d . .
C2 C 0.43546(9) 0.58186(13) 0.68320(7) 0.0270(3) Uani 1 1 d . .
H2 H 0.4395 0.6410 0.7264 0.032 Uiso 1 1 calc R U
C3 C 0.49966(9) 0.48133(13) 0.67795(7) 0.0276(3) Uani 1 1 d . .
H3 H 0.5476 0.4724 0.7175 0.033 Uiso 1 1 calc R U
C4 C 0.49465(8) 0.39313(12) 0.61518(7) 0.0237(2) Uani 1 1 d . .
C5 C 0.55998(9) 0.28779(13) 0.60821(9) 0.0301(3) Uani 1 1 d . .
H5 H 0.6079 0.2770 0.6476 0.036 Uiso 1 1 calc R U
C6 C 0.55455(9) 0.20393(13) 0.54667(9) 0.0321(3) Uani 1 1 d . .
H6 H 0.5989 0.1355 0.5436 0.038 Uiso 1 1 calc R U
C7 C 0.48317(9) 0.21598(12) 0.48581(8) 0.0275(3) Uani 1 1 d . .
C8 C 0.47633(10) 0.13024(13) 0.42145(9) 0.0343(3) Uani 1 1 d . .
H8 H 0.5204 0.0617 0.4171 0.041 Uiso 1 1 calc R U
C9 C 0.40611(11) 0.14412(14) 0.36414(9) 0.0358(3) Uani 1 1 d . .
H9 H 0.4021 0.0843 0.3213 0.043 Uiso 1 1 calc R U
C10 C 0.34167(10) 0.24404(13) 0.36847(8) 0.0302(3) Uani 1 1 d . .
H10 H 0.2935 0.2517 0.3290 0.036 Uiso 1 1 calc R U
C11 C 0.34712(8) 0.33406(12) 0.43080(7) 0.0235(2) Uani 1 1 d . .
C12 C 0.28521(8) 0.44254(13) 0.43526(7) 0.0248(2) Uani 1 1 d . .
H12 H 0.2394 0.4551 0.3942 0.030 Uiso 1 1 calc R U
C13 C 0.29005(8) 0.52767(12) 0.49627(7) 0.0234(2) Uani 1 1 d . .
H13 H 0.2477 0.5985 0.4973 0.028 Uiso 1 1 calc R U
C14 C 0.35828(8) 0.51278(11) 0.55956(7) 0.0207(2) Uani 1 1 d . .
C15 C 0.42327(8) 0.40852(11) 0.55533(7) 0.0204(2) Uani 1 1 d . .
C16 C 0.41770(8) 0.31940(11) 0.49077(7) 0.0219(2) Uani 1 1 d . .
C17 C 0.18248(10) 0.63510(14) 0.66534(9) 0.0337(3) Uani 1 1 d . .
H171 H 0.1993 0.5793 0.7104 0.050 Uiso 1 1 calc R U
H172 H 0.1619 0.5825 0.6199 0.050 Uiso 1 1 calc R U
H173 H 0.1309 0.6926 0.6814 0.050 Uiso 1 1 calc R U

loop_
_atom_site_aniso_label
_atom_site_aniso_U_11
_atom_site_aniso_U_22
_atom_site_aniso_U_33
_atom_site_aniso_U_23
_atom_site_aniso_U_13
_atom_site_aniso_U_12
S1 0.03307(18) 0.02357(17) 0.02826(17) -0.00142(11) 0.00448(12) 0.00104(12)
O1 0.0438(6) 0.0325(5) 0.0386(5) -0.0125(4) 0.0054(5) -0.0040(4)
C1 0.0242(5) 0.0223(5) 0.0216(5) 0.0012(4) 0.0032(4) -0.0020(4)
C2 0.0284(6) 0.0320(6) 0.0206(5) -0.0005(5) 0.0003(4) -0.0078(5)
C3 0.0232(5) 0.0371(7) 0.0225(5) 0.0062(5) -0.0034(4) -0.0071(5)
C4 0.0198(5) 0.0264(6) 0.0250(5) 0.0080(5) 0.0003(4) -0.0033(5)
C5 0.0205(5) 0.0326(7) 0.0374(7) 0.0137(5) -0.0011(5) 0.0004(5)
C6 0.0235(6) 0.0252(6) 0.0474(8) 0.0101(6) 0.0053(5) 0.0042(5)
C7 0.0251(6) 0.0218(6) 0.0355(7) 0.0032(5) 0.0087(5) -0.0014(4)
C8 0.0352(7) 0.0228(6) 0.0450(8) -0.0027(5) 0.0167(6) -0.0018(5)
C9 0.0424(8) 0.0309(7) 0.0340(7) -0.0092(5) 0.0153(6) -0.0109(6)
C10 0.0333(7) 0.0335(7) 0.0238(6) -0.0027(5) 0.0060(5) -0.0106(5)
C11 0.0242(5) 0.0255(6) 0.0207(5) 0.0012(4) 0.0034(4) -0.0060(4)
C12 0.0222(5) 0.0313(6) 0.0208(5) 0.0036(5) -0.0023(4) -0.0025(5)
C13 0.0225(5) 0.0248(6) 0.0227(5) 0.0037(4) 0.0007(4) 0.0021(4)
C14 0.0208(5) 0.0216(5) 0.0197(5) 0.0033(4) 0.0009(4) -0.0024(4)
C15 0.0188(5) 0.0214(5) 0.0209(5) 0.0044(4) 0.0018(4) -0.0026(4)
C16 0.0214(5) 0.0199(5) 0.0245(5) 0.0032(4) 0.0048(4) -0.0034(4)
C17 0.0272(6) 0.0360(7) 0.0377(7) -0.0039(6) 0.0050(5) 0.0000(6)

loop_
_atom_type_symbol
_atom_type_description
_atom_type_scat_dispersion_real
_atom_type_scat_dispersion_imag
_atom_type_scat_source
C C 0.0033 0.0016 'International Tables Vol C Tables 4.2.6.8 and 6.1.1.4'
H H 0.0000 0.0000 'International Tables Vol C Tables 4.2.6.8 and 6.1.1.4'
O O 0.0106 0.0060 'International Tables Vol C Tables 4.2.6.8 and 6.1.1.4'
S S 0.1246 0.1234 'International Tables Vol C Tables 4.2.6.8 and 6.1.1.4'

loop_
_geom_angle_atom_site_label_1
_geom_angle_atom_site_label_2
_geom_angle_atom_site_label_3
_geom_angle
O1 S1 C1 106.70(6)
O1 S1 C17 106.19(6)
C1 S1 C17 96.64(6)
C2 C1 C14 121.75(11)
C2 C1 S1 117.60(9)
C14 C1 S1 120.63(9)
C3 C2 C1 120.19(11)
C3 C2 H2 119.9
C1 C2 H2 119.9
C2 C3 C4 120.78(11)
C2 C3 H3 119.6
C4 C3 H3 119.6
C3 C4 C15 119.15(11)
C3 C4 C5 122.09(12)
C15 C4 C5 118.75(11)
C6 C5 C4 121.28(12)
C6 C5 H5 119.4
C4 C5 H5 119.4
C5 C6 C7 121.40(12)
C5 C6 H6 119.3
C7 C6 H6 119.3
C8 C7 C16 118.91(12)
C8 C7 C6 122.36(12)
C16 C7 C6 118.73(12)
C9 C8 C7 120.84(13)
C9 C8 H8 119.6
C7 C8 H8 119.6
C10 C9 C8 120.81(13)
C10 C9 H9 119.6
C8 C9 H9 119.6
C9 C10 C11 120.38(13)
C9 C10 H10 119.8
C11 C10 H10 119.8
C10 C11 C16 119.29(12)
C10 C11 C12 122.25(12)
C16 C11 C12 118.45(11)
C13 C12 C11 121.79(11)
C13 C12 H12 119.1
C11 C12 H12 119.1
C12 C13 C14 121.09(11)
C12 C13 H13 119.5
C14 C13 H13 119.5
C1 C14 C15 117.72(10)
C1 C14 C13 123.77(11)
C15 C14 C13 118.50(10)
C14 C15 C16 119.97(10)
C14 C15 C4 120.35(11)
C16 C15 C4 119.68(10)
C11 C16 C7 119.73(11)
C11 C16 C15 120.11(11)
C7 C16 C15 120.15(11)
S1 C17 H171 109.5
S1 C17 H172 109.5
H171 C17 H172 109.5
S1 C17 H173 109.5
H171 C17 H173 109.5
H172 C17 H173 109.5

loop_
_geom_bond_atom_site_label_1
_geom_bond_atom_site_label_2
_geom_bond_distance
S1 O1 1.4959(10)
S1 C1 1.8010(12)
S1 C17 1.8059(14)
C1 C2 1.3878(17)
C1 C14 1.4072(16)
C2 C3 1.3874(19)
C2 H2 0.9500
C3 C4 1.3953(18)
C3 H3 0.9500
C4 C15 1.4272(16)
C4 C5 1.4378(18)
C5 C6 1.351(2)
C5 H5 0.9500
C6 C7 1.436(2)
C6 H6 0.9500
C7 C8 1.4004(19)
C7 C16 1.4216(17)
C8 C9 1.384(2)
C8 H8 0.9500
C9 C10 1.384(2)
C9 H9 0.9500
C10 C11 1.4029(17)
C10 H10 0.9500
C11 C16 1.4197(17)
C11 C12 1.4303(18)
C12 C13 1.3522(17)
C12 H12 0.9500
C13 C14 1.4371(16)
C13 H13 0.9500
C14 C15 1.4233(16)
C15 C16 1.4246(16)
C17 H171 0.9800
C17 H172 0.9800
C17 H173 0.9800

loop_
_geom_torsion_atom_site_label_1
_geom_torsion_atom_site_label_2
_geom_torsion_atom_site_label_3
_geom_torsion_atom_site_label_4
_geom_torsion
O1 S1 C1 C2 1.24(11)
C17 S1 C1 C2 -107.91(10)
O1 S1 C1 C14 -177.31(9)
C17 S1 C1 C14 73.54(11)
C14 C1 C2 C3 -1.56(18)
S1 C1 C2 C3 179.91(9)
C1 C2 C3 C4 -0.31(18)
C2 C3 C4 C15 0.96(17)
C2 C3 C4 C5 -179.84(11)
C3 C4 C5 C6 -179.45(12)
C15 C4 C5 C6 -0.25(18)
C4 C5 C6 C7 -0.26(19)
C5 C6 C7 C8 179.91(13)
C5 C6 C7 C16 0.50(18)
C16 C7 C8 C9 -1.10(19)
C6 C7 C8 C9 179.49(12)
C7 C8 C9 C10 0.8(2)
C8 C9 C10 C11 0.7(2)
C9 C10 C11 C16 -1.87(18)
C9 C10 C11 C12 176.63(12)
C10 C11 C12 C13 178.94(11)
C16 C11 C12 C13 -2.54(17)
C11 C12 C13 C14 0.16(18)
C2 C1 C14 C15 2.64(17)
S1 C1 C14 C15 -178.87(8)
C2 C1 C14 C13 -176.73(11)
S1 C1 C14 C13 1.75(16)
C12 C13 C14 C1 -178.47(11)
C12 C13 C14 C15 2.16(17)
C1 C14 C15 C16 178.52(10)
C13 C14 C15 C16 -2.07(16)
C1 C14 C15 C4 -1.94(16)
C13 C14 C15 C4 177.47(10)
C3 C4 C15 C14 0.20(17)
C5 C4 C15 C14 -179.03(10)
C3 C4 C15 C16 179.73(10)
C5 C4 C15 C16 0.51(16)
C10 C11 C16 C7 1.57(17)
C12 C11 C16 C7 -176.99(10)
C10 C11 C16 C15 -178.87(10)
C12 C11 C16 C15 2.57(16)
C8 C7 C16 C11 -0.10(17)
C6 C7 C16 C11 179.33(10)
C8 C7 C16 C15 -179.66(11)
C6 C7 C16 C15 -0.23(17)
C14 C15 C16 C11 -0.29(16)
C4 C15 C16 C11 -179.83(10)
C14 C15 C16 C7 179.27(10)
C4 C15 C16 C7 -0.27(16)
